data_4020850
loop_
_publ_author_name
'Ho-Kee Yim'
'Henry N. C. Wong'

_publ_section_title
;
 Diastereoselective Addition Reactions of Furyl Sulfonylimine
 Using Chiral Boronates as Auxiliary: Application to the Enantioselective
 Synthesis of 2,3-Disubstituted Furyl Sulfonylamides
;
_journal_name_full 'Journal of Organic Chemistry'
_journal_page_first 2892
_journal_page_last 2895
_journal_paper_doi 10.1021/jo030385e
_journal_volume 69
_journal_year 2004
_chemical_formula_sum 'C48 H50 B N O9 S'
_chemical_formula_weight 827.76
_space_group_IT_number 19
_symmetry_cell_setting orthorhombic
_symmetry_space_group_name_Hall 'P 2ac 2ab'
_symmetry_space_group_name_H-M 'P 21 21 21'
_cell_angle_alpha 90.00
_cell_angle_beta 90.00
_cell_angle_gamma 90.00
_cell_formula_units_Z 4
_cell_length_a 13.800(3)
_cell_length_b 16.271(3)
_cell_length_c 19.707(4)
_cell_measurement_temperature 293(2)
_cell_volume 4424.8(15)
_diffrn_ambient_temperature 293(2)
_exptl_crystal_density_diffrn 1.243
_cod_depositor_comments
;
The following automatic conversions were performed:
'_symmetry_cell_setting' value 'ORTHORHOMBIC' changed to 'orthorhombic'
according to '/home/saulius/struct/CIF-dictionaries/cif_core.dic'
dictionary named 'cif_core.dic' version 2.4.1 from 2010-06-29.

Automatic conversion script
Id: cif_fix_enum 1527 2010-12-29 10:47:43Z saulius 
;
_cod_database_code 4020850

loop_
_symmetry_equiv_pos_as_xyz
'x, y, z'
'-x+1/2, -y, z+1/2'
'-x, y+1/2, -z+1/2'
'x+1/2, -y+1/2, -z'

loop_
_atom_site_label
_atom_site_type_symbol
_atom_site_fract_x
_atom_site_fract_y
_atom_site_fract_z
_atom_site_U_iso_or_equiv
_atom_site_adp_type
_atom_site_occupancy
_atom_site_symmetry_multiplicity
_atom_site_calc_flag
_atom_site_refinement_flags
_atom_site_disorder_assembly
_atom_site_disorder_group
B1 B 0.51520(19) 0.52943(17) 0.65031(13) 0.0567(6) Uani 1 1 d . . .
N1 N 0.84670(15) 0.54599(15) 0.66824(11) 0.0730(6) Uani 1 1 d . . .
H1A H 0.8966 0.5509 0.6424 0.088 Uiso 1 1 calc R . .
S1 S 0.85332(5) 0.57989(5) 0.74579(4) 0.0803(2) Uani 1 1 d . . .
C1 C 0.91605(19) 0.50224(19) 0.79101(14) 0.0745(7) Uani 1 1 d . . .
C2 C 0.8725(2) 0.4575(2) 0.84195(16) 0.0975(10) Uani 1 1 d . . .
H2A H 0.8074 0.4654 0.8522 0.117 Uiso 1 1 calc R . .
C3 C 0.9271(3) 0.4001(3) 0.87789(18) 0.1053(11) Uani 1 1 d . . .
H3A H 0.8981 0.3708 0.9129 0.126 Uiso 1 1 calc R . .
C4 C 1.0232(2) 0.3857(2) 0.86290(16) 0.0888(9) Uani 1 1 d . . .
C5 C 1.0654(2) 0.4298(2) 0.81121(17) 0.0900(8) Uani 1 1 d . . .
H5A H 1.1300 0.4204 0.8002 0.108 Uiso 1 1 calc R . .
C6 C 1.0132(2) 0.4879(2) 0.77532(16) 0.0821(8) Uani 1 1 d . . .
H6A H 1.0429 0.5175 0.7407 0.099 Uiso 1 1 calc R . .
C7 C 1.0828(4) 0.3225(3) 0.9020(2) 0.1267(14) Uani 1 1 d . . .
H7A H 1.0432 0.2975 0.9363 0.190 Uiso 1 1 calc R . .
H7B H 1.1372 0.3492 0.9230 0.190 Uiso 1 1 calc R . .
H7C H 1.1057 0.2810 0.8713 0.190 Uiso 1 1 calc R . .
C8 C 0.75843(16) 0.50715(16) 0.64025(13) 0.0629(6) Uani 1 1 d . . .
H8A H 0.7251 0.4794 0.6777 0.076 Uiso 1 1 calc R . .
C9 C 0.78875(19) 0.43978(17) 0.58748(13) 0.0706(6) Uani 1 1 d . . .
C10 C 0.8377(3) 0.4759(2) 0.52480(16) 0.1034(11) Uani 1 1 d . . .
H10A H 0.8546 0.4324 0.4941 0.155 Uiso 1 1 calc R . .
H10B H 0.8953 0.5048 0.5382 0.155 Uiso 1 1 calc R . .
H10C H 0.7941 0.5133 0.5027 0.155 Uiso 1 1 calc R . .
C11 C 0.6981(2) 0.3897(2) 0.56726(18) 0.0913(9) Uani 1 1 d . . .
H11A H 0.7160 0.3483 0.5349 0.137 Uiso 1 1 calc R . .
H11B H 0.6508 0.4257 0.5475 0.137 Uiso 1 1 calc R . .
H11C H 0.6712 0.3640 0.6069 0.137 Uiso 1 1 calc R . .
C12 C 0.8585(2) 0.38094(19) 0.62364(16) 0.0765(7) Uani 1 1 d . . .
C13 C 0.8799(3) 0.2912(2) 0.7181(2) 0.1037(11) Uani 1 1 d . . .
H13A H 0.8673 0.2959 0.7663 0.124 Uiso 1 1 calc R . .
H13B H 0.9482 0.3021 0.7106 0.124 Uiso 1 1 calc R . .
C14 C 0.8578(3) 0.2077(2) 0.69602(18) 0.0963(9) Uani 1 1 d . . .
H14A H 0.8968 0.1695 0.7211 0.144 Uiso 1 1 calc R . .
H14B H 0.8715 0.2024 0.6485 0.144 Uiso 1 1 calc R . .
H14C H 0.7905 0.1963 0.7040 0.144 Uiso 1 1 calc R . .
C15 C 0.69077(17) 0.57125(15) 0.61255(12) 0.0612(6) Uani 1 1 d . . .
C16 C 0.59343(16) 0.58267(15) 0.61558(11) 0.0578(5) Uani 1 1 d . . .
C17 C 0.5762(2) 0.65749(17) 0.57779(13) 0.0695(6) Uani 1 1 d . . .
H17A H 0.5163 0.6822 0.5705 0.083 Uiso 1 1 calc R . .
C18 C 0.6609(2) 0.68436(18) 0.55539(14) 0.0777(7) Uani 1 1 d . . .
H18A H 0.6695 0.7315 0.5294 0.093 Uiso 1 1 calc R . .
C19 C 0.44008(15) 0.42490(16) 0.70707(11) 0.0570(5) Uani 1 1 d . . .
H19A H 0.4283 0.3699 0.6886 0.068 Uiso 1 1 calc R . .
C20 C 0.36393(16) 0.48532(15) 0.67802(12) 0.0591(5) Uani 1 1 d . . .
H20A H 0.3238 0.5061 0.7153 0.071 Uiso 1 1 calc R . .
C21 C 0.44140(16) 0.42041(15) 0.78617(11) 0.0562(5) Uani 1 1 d . . .
C22 C 0.3314(2) 0.30027(19) 0.78944(16) 0.0819(8) Uani 1 1 d . . .
H22A H 0.2689 0.2842 0.8064 0.123 Uiso 1 1 calc R . .
H22B H 0.3804 0.2661 0.8093 0.123 Uiso 1 1 calc R . .
H22C H 0.3326 0.2941 0.7410 0.123 Uiso 1 1 calc R . .
C23 C 0.44202(18) 0.50632(15) 0.81693(11) 0.0608(6) Uani 1 1 d . . .
C24 C 0.3607(2) 0.53997(19) 0.84808(13) 0.0760(7) Uani 1 1 d . . .
H24A H 0.3034 0.5099 0.8498 0.091 Uiso 1 1 calc R . .
C25 C 0.3642(3) 0.6177(2) 0.87659(16) 0.0977(10) Uani 1 1 d . . .
H25A H 0.3098 0.6385 0.8986 0.117 Uiso 1 1 calc R . .
C26 C 0.4457(4) 0.6640(2) 0.87290(18) 0.1039(11) Uani 1 1 d . . .
H26A H 0.4466 0.7165 0.8916 0.125 Uiso 1 1 calc R . .
C27 C 0.5277(3) 0.6330(2) 0.84128(16) 0.0948(10) Uani 1 1 d . . .
H27A H 0.5835 0.6649 0.8384 0.114 Uiso 1 1 calc R . .
C28 C 0.5264(2) 0.55434(17) 0.81388(13) 0.0728(7) Uani 1 1 d . . .
H28A H 0.5818 0.5334 0.7934 0.087 Uiso 1 1 calc R . .
C29 C 0.52500(15) 0.36792(15) 0.81402(12) 0.0569(5) Uani 1 1 d . . .
C30 C 0.5664(2) 0.30345(16) 0.77785(14) 0.0707(7) Uani 1 1 d . . .
H30A H 0.5487 0.2953 0.7328 0.085 Uiso 1 1 calc R . .
C31 C 0.6335(2) 0.25097(18) 0.80743(16) 0.0822(8) Uani 1 1 d . . .
H31A H 0.6586 0.2074 0.7825 0.099 Uiso 1 1 calc R . .
C32 C 0.6628(2) 0.2629(2) 0.87290(17) 0.0823(8) Uani 1 1 d . . .
H32A H 0.7080 0.2278 0.8925 0.099 Uiso 1 1 calc R . .
C33 C 0.62506(19) 0.32722(19) 0.90969(15) 0.0768(7) Uani 1 1 d . . .
H33A H 0.6454 0.3359 0.9541 0.092 Uiso 1 1 calc R . .
C34 C 0.55651(17) 0.37931(16) 0.88071(12) 0.0647(6) Uani 1 1 d . . .
H34A H 0.5313 0.4224 0.9062 0.078 Uiso 1 1 calc R . .
C35 C 0.29681(16) 0.44988(16) 0.62176(12) 0.0616(6) Uani 1 1 d . . .
C36 C 0.1556(2) 0.3583(3) 0.6290(2) 0.1136(13) Uani 1 1 d . . .
H36A H 0.1264 0.3185 0.6586 0.170 Uiso 1 1 calc R . .
H36B H 0.1707 0.3330 0.5863 0.170 Uiso 1 1 calc R . .
H36C H 0.1113 0.4030 0.6218 0.170 Uiso 1 1 calc R . .
C37 C 0.35741(18) 0.40918(16) 0.56571(12) 0.0645(6) Uani 1 1 d . . .
C38 C 0.3657(2) 0.32395(18) 0.56139(15) 0.0832(8) Uani 1 1 d . . .
H38A H 0.3318 0.2913 0.5920 0.100 Uiso 1 1 calc R . .
C39 C 0.4230(3) 0.2869(2) 0.51282(19) 0.1031(11) Uani 1 1 d . . .
H39A H 0.4266 0.2299 0.5105 0.124 Uiso 1 1 calc R . .
C40 C 0.4743(3) 0.3342(3) 0.46825(19) 0.1078(12) Uani 1 1 d . . .
H40A H 0.5135 0.3092 0.4359 0.129 Uiso 1 1 calc R . .
C41 C 0.4685(3) 0.4183(3) 0.47094(15) 0.0962(10) Uani 1 1 d . . .
H41A H 0.5034 0.4502 0.4404 0.115 Uiso 1 1 calc R . .
C42 C 0.4103(2) 0.45572(19) 0.51943(12) 0.0743(7) Uani 1 1 d . . .
H42A H 0.4067 0.5128 0.5210 0.089 Uiso 1 1 calc R . .
C43 C 0.22705(17) 0.51630(17) 0.59503(13) 0.0669(7) Uani 1 1 d . . .
C44 C 0.2056(2) 0.5252(2) 0.52640(16) 0.1032(11) Uani 1 1 d . . .
H44A H 0.2370 0.4920 0.4949 0.124 Uiso 1 1 calc R . .
C45 C 0.1383(3) 0.5826(3) 0.50391(19) 0.1197(14) Uani 1 1 d . . .
H45A H 0.1257 0.5878 0.4578 0.144 Uiso 1 1 calc R . .
C46 C 0.0904(2) 0.6317(2) 0.54967(18) 0.0939(9) Uani 1 1 d . . .
H46A H 0.0434 0.6687 0.5351 0.113 Uiso 1 1 calc R . .
C47 C 0.11296(19) 0.62502(19) 0.61694(16) 0.0783(7) Uani 1 1 d . . .
H47A H 0.0818 0.6586 0.6483 0.094 Uiso 1 1 calc R . .
C48 C 0.18081(17) 0.56957(18) 0.63898(13) 0.0686(6) Uani 1 1 d . . .
H48A H 0.1962 0.5678 0.6849 0.082 Uiso 1 1 calc R . .
O1 O 0.75799(15) 0.58559(17) 0.77391(12) 0.1038(7) Uani 1 1 d . . .
O2 O 0.91509(16) 0.65067(14) 0.74266(13) 0.1021(7) Uani 1 1 d . . .
O3 O 0.93585(15) 0.36172(15) 0.60070(13) 0.1016(7) Uani 1 1 d . . .
O4 O 0.82258(15) 0.35232(14) 0.68191(12) 0.0933(6) Uani 1 1 d . . .
O5 O 0.73440(12) 0.63294(12) 0.57596(9) 0.0733(5) Uani 1 1 d . . .
O6 O 0.53204(10) 0.45542(10) 0.68189(7) 0.0583(4) Uani 1 1 d . . .
O7 O 0.41964(11) 0.55219(10) 0.65040(8) 0.0612(4) Uani 1 1 d . . .
O8 O 0.34945(12) 0.38472(11) 0.80685(9) 0.0698(4) Uani 1 1 d . . .
O9 O 0.24367(13) 0.38924(13) 0.65964(10) 0.0806(5) Uani 1 1 d . . .

loop_
_atom_site_aniso_label
_atom_site_aniso_U_11
_atom_site_aniso_U_22
_atom_site_aniso_U_33
_atom_site_aniso_U_23
_atom_site_aniso_U_13
_atom_site_aniso_U_12
B1 0.0541(14) 0.0646(17) 0.0514(14) -0.0036(11) -0.0088(11) 0.0010(11)
N1 0.0548(11) 0.0886(17) 0.0757(13) 0.0031(11) -0.0010(10) -0.0074(10)
S1 0.0663(4) 0.0887(5) 0.0858(5) -0.0123(4) -0.0079(4) -0.0044(3)
C1 0.0624(15) 0.092(2) 0.0695(16) -0.0070(13) -0.0044(12) -0.0126(13)
C2 0.0791(19) 0.131(3) 0.082(2) 0.0083(19) 0.0071(16) -0.0136(19)
C3 0.111(3) 0.125(3) 0.080(2) 0.0212(19) 0.0061(19) -0.020(2)
C4 0.093(2) 0.097(2) 0.0769(18) 0.0034(16) -0.0044(17) -0.0110(17)
C5 0.0742(17) 0.098(2) 0.098(2) 0.0102(18) 0.0010(16) -0.0041(16)
C6 0.0710(16) 0.087(2) 0.088(2) 0.0088(14) 0.0051(14) -0.0067(14)
C7 0.154(4) 0.119(3) 0.107(3) 0.024(2) -0.012(3) 0.010(3)
C8 0.0550(12) 0.0713(16) 0.0626(15) -0.0004(11) -0.0031(11) -0.0044(11)
C9 0.0701(16) 0.0696(17) 0.0721(16) -0.0008(12) 0.0005(13) 0.0022(12)
C10 0.130(3) 0.097(3) 0.083(2) 0.0009(16) 0.029(2) 0.008(2)
C11 0.0850(19) 0.086(2) 0.103(2) -0.0254(16) -0.0212(17) 0.0069(15)
C12 0.0578(15) 0.0790(19) 0.0927(19) -0.0141(15) -0.0047(15) 0.0008(13)
C13 0.110(3) 0.084(3) 0.117(3) 0.0120(18) -0.039(2) 0.0022(18)
C14 0.097(2) 0.093(2) 0.099(2) 0.0056(17) 0.0037(19) 0.0020(17)
C15 0.0645(14) 0.0598(15) 0.0592(13) 0.0059(11) 0.0000(10) -0.0055(11)
C16 0.0609(13) 0.0575(14) 0.0552(12) 0.0000(10) -0.0034(10) -0.0011(10)
C17 0.0718(16) 0.0716(17) 0.0651(15) 0.0039(12) -0.0042(12) 0.0061(12)
C18 0.088(2) 0.0726(18) 0.0730(17) 0.0138(13) 0.0003(15) -0.0002(14)
C19 0.0532(12) 0.0641(15) 0.0538(12) 0.0000(10) -0.0011(9) -0.0033(10)
C20 0.0527(12) 0.0668(15) 0.0579(12) -0.0027(10) -0.0021(10) -0.0012(10)
C21 0.0525(12) 0.0626(14) 0.0535(12) 0.0017(10) 0.0009(9) -0.0036(10)
C22 0.0740(17) 0.076(2) 0.096(2) 0.0138(15) 0.0032(14) -0.0150(13)
C23 0.0681(14) 0.0632(15) 0.0511(12) -0.0006(10) -0.0054(11) 0.0102(11)
C24 0.0790(17) 0.088(2) 0.0613(14) -0.0056(13) -0.0081(13) 0.0208(14)
C25 0.117(3) 0.101(3) 0.0749(18) -0.0139(17) -0.0152(19) 0.043(2)
C26 0.153(3) 0.068(2) 0.091(2) -0.0154(16) -0.029(2) 0.026(2)
C27 0.132(3) 0.070(2) 0.082(2) -0.0022(15) -0.022(2) -0.0089(19)
C28 0.0855(17) 0.0688(18) 0.0641(15) -0.0030(12) -0.0059(13) 0.0013(13)
C29 0.0518(11) 0.0603(14) 0.0585(13) 0.0036(10) 0.0019(10) 0.0001(10)
C30 0.0798(17) 0.0703(18) 0.0620(15) -0.0024(11) 0.0041(12) 0.0098(13)
C31 0.0831(18) 0.076(2) 0.088(2) 0.0031(14) 0.0121(16) 0.0186(14)
C32 0.0651(16) 0.086(2) 0.096(2) 0.0113(16) -0.0050(15) 0.0140(13)
C33 0.0719(17) 0.085(2) 0.0736(17) 0.0011(14) -0.0168(14) 0.0073(14)
C34 0.0633(14) 0.0680(16) 0.0629(14) -0.0031(11) -0.0046(11) 0.0066(11)
C35 0.0513(12) 0.0712(16) 0.0623(13) 0.0045(11) -0.0092(10) -0.0078(10)
C36 0.077(2) 0.126(3) 0.138(3) 0.005(2) -0.027(2) -0.044(2)
C37 0.0667(14) 0.0674(18) 0.0594(13) -0.0071(11) -0.0168(12) 0.0030(12)
C38 0.101(2) 0.071(2) 0.0775(18) -0.0110(13) -0.0218(17) 0.0025(15)
C39 0.140(3) 0.083(2) 0.087(2) -0.0243(18) -0.029(2) 0.028(2)
C40 0.109(3) 0.137(4) 0.077(2) -0.035(2) -0.011(2) 0.036(2)
C41 0.101(2) 0.127(3) 0.0613(16) -0.0096(17) -0.0006(16) 0.006(2)
C42 0.0820(17) 0.0820(19) 0.0590(15) -0.0024(12) -0.0058(13) 0.0030(14)
C43 0.0562(14) 0.0798(18) 0.0647(15) 0.0001(12) -0.0125(11) -0.0045(12)
C44 0.098(2) 0.138(3) 0.0739(19) -0.0168(18) -0.0238(17) 0.039(2)
C45 0.116(3) 0.159(4) 0.084(2) -0.003(2) -0.032(2) 0.051(3)
C46 0.083(2) 0.106(2) 0.092(2) 0.0048(18) -0.0135(17) 0.0221(17)
C47 0.0656(15) 0.088(2) 0.0811(18) -0.0003(14) -0.0005(13) 0.0030(14)
C48 0.0585(13) 0.0853(19) 0.0621(14) 0.0030(13) -0.0023(11) 0.0011(12)
O1 0.0700(12) 0.142(2) 0.0995(15) -0.0280(13) 0.0032(11) 0.0125(12)
O2 0.0924(14) 0.0813(15) 0.1327(19) -0.0130(12) -0.0246(14) -0.0125(11)
O3 0.0659(12) 0.1141(19) 0.1248(19) -0.0172(13) 0.0002(12) 0.0056(12)
O4 0.0880(13) 0.0890(15) 0.1028(15) 0.0215(12) -0.0031(12) 0.0113(10)
O5 0.0684(10) 0.0737(12) 0.0779(11) 0.0127(9) 0.0063(9) -0.0071(9)
O6 0.0520(8) 0.0686(11) 0.0543(8) 0.0045(7) 0.0012(7) 0.0026(7)
O7 0.0570(9) 0.0585(10) 0.0679(9) -0.0014(7) -0.0062(7) 0.0000(7)
O8 0.0587(9) 0.0805(13) 0.0703(10) 0.0032(8) 0.0072(8) -0.0042(8)
O9 0.0646(10) 0.0953(14) 0.0821(12) 0.0107(10) -0.0096(9) -0.0231(9)

loop_
_geom_bond_atom_site_label_1
_geom_bond_atom_site_label_2
_geom_bond_distance
_geom_bond_site_symmetry_2
_geom_bond_publ_flag
B1 O7 1.370(3) . ?
B1 O6 1.375(3) . ?
B1 C16 1.544(4) . ?
N1 C8 1.479(3) . ?
N1 S1 1.627(2) . ?
S1 O1 1.431(2) . ?
S1 O2 1.434(2) . ?
S1 C1 1.772(3) . ?
C1 C2 1.379(4) . ?
C1 C6 1.396(4) . ?
C2 C3 1.393(5) . ?
C3 C4 1.378(5) . ?
C4 C5 1.375(4) . ?
C4 C7 1.526(5) . ?
C5 C6 1.384(4) . ?
C8 C15 1.502(4) . ?
C8 C9 1.568(4) . ?
C9 C10 1.526(4) . ?
C9 C12 1.534(4) . ?
C9 C11 1.545(4) . ?
C12 O3 1.200(3) . ?
C12 O4 1.335(4) . ?
C13 O4 1.457(4) . ?
C13 C14 1.458(5) . ?
C15 C16 1.357(3) . ?
C15 O5 1.375(3) . ?
C16 C17 1.447(3) . ?
C17 C18 1.324(4) . ?
C18 O5 1.376(3) . ?
C19 O6 1.450(3) . ?
C19 C20 1.549(3) . ?
C19 C21 1.561(3) . ?
C20 O7 1.439(3) . ?
C20 C35 1.555(3) . ?
C21 O8 1.454(3) . ?
C21 C23 1.524(3) . ?
C21 C29 1.537(3) . ?
C22 O8 1.438(4) . ?
C23 C24 1.392(3) . ?
C23 C28 1.403(4) . ?
C24 C25 1.385(5) . ?
C25 C26 1.355(5) . ?
C26 C27 1.387(5) . ?
C27 C28 1.389(4) . ?
C29 C30 1.391(3) . ?
C29 C34 1.397(3) . ?
C30 C31 1.388(4) . ?
C31 C32 1.366(4) . ?
C32 C33 1.375(4) . ?
C33 C34 1.393(4) . ?
C35 O9 1.438(3) . ?
C35 C37 1.536(4) . ?
C35 C43 1.540(4) . ?
C36 O9 1.447(3) . ?
C37 C42 1.392(4) . ?
C37 C38 1.394(4) . ?
C38 C39 1.380(5) . ?
C39 C40 1.366(6) . ?
C40 C41 1.372(6) . ?
C41 C42 1.389(4) . ?
C43 C48 1.381(4) . ?
C43 C44 1.392(4) . ?
C44 C45 1.389(5) . ?
C45 C46 1.374(5) . ?
C46 C47 1.366(4) . ?
C47 C48 1.371(4) . ?

loop_
_cod_related_entry_id
_cod_related_entry_database
_cod_related_entry_code
1 ChemSpider 21183945
